data_7219348
loop_
_publ_author_name
'Chen, Yi-Ting'
'Lin, Chun-Yen'
'Lee, Gene-Hsiang'
'Ho, Mei-Lin'

_publ_section_title
;
 Four new lead(ii)--iridium(iii) heterobimetallic coordination frameworks:
 synthesis, structures, luminescence and oxygen-sensing properties
;
_journal_issue 10
_journal_name_full CrystEngComm
_journal_page_first 2129
_journal_paper_doi 10.1039/C4CE02457E
_journal_volume 17
_journal_year 2015
_chemical_formula_sum 'C148 H142 Cl Ir4 N20 O37 Pb2'
_chemical_formula_weight 4011.45
_chemical_name_systematic
;
?
;
_space_group_IT_number 13
_symmetry_cell_setting monoclinic
_symmetry_space_group_name_Hall '-P 2yac'
_symmetry_space_group_name_H-M 'P 1 2/n 1'
_atom_sites_solution_hydrogens geom
_atom_sites_solution_primary direct
_atom_sites_solution_secondary difmap
_audit_creation_method SHELXL-97
_audit_update_record
;
2013-02-20 deposited with the CCDC.
2015-01-19 downloaded from the CCDC.
;
_cell_angle_alpha 90.00
_cell_angle_beta 99.2586(7)
_cell_angle_gamma 90.00
_cell_formula_units_Z 2
_cell_length_a 29.4296(7)
_cell_length_b 8.7352(2)
_cell_length_c 30.6568(7)
_cell_measurement_reflns_used 29138
_cell_measurement_temperature 150(2)
_cell_measurement_theta_max 25.00
_cell_measurement_theta_min 1.05
_cell_volume 7778.4(3)
_computing_cell_refinement DENZO-SMN
_computing_data_collection 'NONIUS COLLECT'
_computing_data_reduction DENZO-SMN
_computing_molecular_graphics 'Bruker SHELXTL'
_computing_publication_material 'Bruker SHELXTL'
_computing_structure_refinement 'SHELXL-97 (Sheldrick, 1997)'
_computing_structure_solution 'SHELXS-97 (Sheldrick, 1990)'
_diffrn_ambient_temperature 150(2)
_diffrn_measured_fraction_theta_full 0.999
_diffrn_measured_fraction_theta_max 0.999
_diffrn_measurement_device_type 'NONIUS KappaCCD'
_diffrn_measurement_method '\w scans'
_diffrn_radiation_monochromator graphite
_diffrn_radiation_source 'fine-focus sealed tube'
_diffrn_radiation_type MoK\a
_diffrn_radiation_wavelength 0.71073
_diffrn_reflns_av_R_equivalents 0.0533
_diffrn_reflns_av_sigmaI/netI 0.0412
_diffrn_reflns_limit_h_max 34
_diffrn_reflns_limit_h_min -34
_diffrn_reflns_limit_k_max 10
_diffrn_reflns_limit_k_min -10
_diffrn_reflns_limit_l_max 36
_diffrn_reflns_limit_l_min -36
_diffrn_reflns_number 46655
_diffrn_reflns_theta_full 25.00
_diffrn_reflns_theta_max 25.00
_diffrn_reflns_theta_min 1.05
_exptl_absorpt_coefficient_mu 5.663
_exptl_absorpt_correction_T_max 0.873
_exptl_absorpt_correction_T_min 0.451
_exptl_absorpt_correction_type multi-scan
_exptl_crystal_colour orange
_exptl_crystal_density_diffrn 1.713
_exptl_crystal_density_method 'not measured'
_exptl_crystal_description needle
_exptl_crystal_F_000 3910
_exptl_crystal_size_max 0.55
_exptl_crystal_size_mid 0.16
_exptl_crystal_size_min 0.03
_refine_diff_density_max 2.868
_refine_diff_density_min -1.712
_refine_diff_density_rms 0.231
_refine_ls_extinction_method none
_refine_ls_goodness_of_fit_ref 1.092
_refine_ls_hydrogen_treatment constr
_refine_ls_matrix_type full
_refine_ls_number_parameters 912
_refine_ls_number_reflns 13714
_refine_ls_number_restraints 26
_refine_ls_restrained_S_all 1.102
_refine_ls_R_factor_all 0.0539
_refine_ls_R_factor_gt 0.0429
_refine_ls_shift/su_max 0.009
_refine_ls_shift/su_mean 0.000
_refine_ls_structure_factor_coef Fsqd
_refine_ls_weighting_details 'calc w=1/[\s^2^(Fo^2^)+(0.0760P)^2^+42.0322P] where P=(Fo^2^+2Fc^2^)/3'
_refine_ls_weighting_scheme calc
_refine_ls_wR_factor_gt 0.1263
_refine_ls_wR_factor_ref 0.1368
_reflns_number_gt 11467
_reflns_number_total 13714
_reflns_threshold_expression >2sigma(I)
_cod_data_source_file c4ce02457e2.cif
_cod_data_source_block ic14581
_cod_depositor_comments
;
The following automatic conversions were performed:

'_symmetry_cell_setting' value 'Monoclinic' changed to 'monoclinic'
according to
/usr/data/users/saulius/crontab/automatic-downloads/rss-feeds/RSC/lib/dictionaries/cif_core.dic
dictionary named 'cif_core.dic' version 2.4.2 from 2011-04-26.

Automatic conversion script
Id: cif_fix_values 3008 2015-01-20 13:52:24Z robertas 

 Adding full bibliography for 7219347--7219350.cif.
;
_cod_original_sg_symbol_H-M P2/n
_cod_database_code 7219348

loop_
_symmetry_equiv_pos_as_xyz
'x, y, z'
'-x+1/2, y, -z+1/2'
'-x, -y, -z'
'x-1/2, -y, z-1/2'

loop_
_atom_site_label
_atom_site_type_symbol
_atom_site_fract_x
_atom_site_fract_y
_atom_site_fract_z
_atom_site_U_iso_or_equiv
_atom_site_adp_type
_atom_site_occupancy
_atom_site_symmetry_multiplicity
_atom_site_calc_flag
_atom_site_refinement_flags
_atom_site_disorder_group
Ir1 Ir 0.846389(10) 0.89434(3) 0.471874(9) 0.02314(10) Uani 1 1 d . .
Ir2 Ir 0.505643(11) 0.31881(3) 0.744063(9) 0.02623(10) Uani 1 1 d . .
Pb1 Pb 0.56107(4) 1.10161(15) 0.54988(4) 0.0267(2) Uani 0.5828(19) 1 d P 1
O1 O 0.6422(3) 1.0147(11) 0.5631(3) 0.0319(18) Uiso 0.5828(19) 1 d P 1
O2 O 0.6398(4) 1.2084(13) 0.5262(4) 0.040(2) Uiso 0.5828(19) 1 d P 1
O3 O 0.7390(4) 0.3745(14) 0.6004(4) 0.050(2) Uiso 0.5828(19) 1 d PD 1
Pb1' Pb 0.55689(7) 1.05858(19) 0.53927(6) 0.0267(2) Uani 0.4172(19) 1 d P 2
O1' O 0.6328(5) 0.9635(16) 0.5445(5) 0.0319(18) Uiso 0.4172(19) 1 d P 2
O2' O 0.6280(5) 1.1882(17) 0.5074(5) 0.040(2) Uiso 0.4172(19) 1 d P 2
O3' O 0.7542(6) 0.4157(17) 0.6104(5) 0.050(2) Uiso 0.4172(19) 1 d PD 2
O4 O 0.7980(2) 0.2296(7) 0.5917(2) 0.0478(16) Uani 1 1 d . .
O5 O 0.5654(2) 0.9717(6) 0.62694(17) 0.0393(14) Uani 1 1 d . .
O6 O 0.5404(2) 0.8197(7) 0.57046(18) 0.0447(16) Uani 1 1 d . .
O7 O 0.4606(3) 0.0188(12) 0.5253(3) 0.0335(18) Uiso 0.5828(19) 1 d PD 1
O8 O 0.3984(4) 0.1604(14) 0.5225(4) 0.058(3) Uiso 0.5828(19) 1 d PD 1
C68 C 0.4349(4) 0.1100(15) 0.5425(4) 0.028(3) Uiso 0.5828(19) 1 d PD 1
O7' O 0.4625(5) 0.1148(16) 0.5211(4) 0.0335(18) Uiso 0.4172(19) 1 d PD 2
O8' O 0.4188(6) -0.0605(18) 0.5452(6) 0.058(3) Uiso 0.4172(19) 1 d PD 2
C68' C 0.4430(6) 0.0567(19) 0.5506(5) 0.028(3) Uiso 0.4172(19) 1 d PD 2
N1 N 0.8105(2) 0.8539(8) 0.4100(2) 0.0298(14) Uani 1 1 d . .
N2 N 0.8890(2) 0.9454(7) 0.52977(19) 0.0269(14) Uani 1 1 d . .
N3 N 0.7836(2) 0.9718(7) 0.4922(2) 0.0296(14) Uani 1 1 d . .
N4 N 0.8229(2) 0.6973(7) 0.50387(19) 0.0269(14) Uani 1 1 d . .
N5 N 0.4405(2) 0.3789(7) 0.7537(2) 0.0314(15) Uani 1 1 d . .
N6 N 0.5729(2) 0.2542(7) 0.7454(2) 0.0293(14) Uani 1 1 d . .
N7 N 0.5176(2) 0.5064(7) 0.70236(19) 0.0275(14) Uani 1 1 d . .
N8 N 0.4814(2) 0.2352(7) 0.6791(2) 0.0289(14) Uani 1 1 d . .
C1 C 0.8617(3) 1.0853(8) 0.4412(2) 0.0260(16) Uani 1 1 d . .
C2 C 0.8911(3) 1.2078(9) 0.4585(2) 0.0283(16) Uani 1 1 d . .
H2 H 0.9062 1.2041 0.4883 0.034 Uiso 1 1 calc R .
C3 C 0.8977(3) 1.3316(9) 0.4326(3) 0.0352(19) Uani 1 1 d . .
H3 H 0.9177 1.4116 0.4448 0.042 Uiso 1 1 calc R .
C4 C 0.8760(3) 1.3428(9) 0.3891(3) 0.040(2) Uani 1 1 d . .
H4 H 0.8812 1.4295 0.3718 0.048 Uiso 1 1 calc R .
C5 C 0.8471(3) 1.2280(10) 0.3709(3) 0.0361(19) Uani 1 1 d . .
H5 H 0.8315 1.2359 0.3413 0.043 Uiso 1 1 calc R .
C6 C 0.8406(3) 1.0985(9) 0.3966(3) 0.0306(17) Uani 1 1 d . .
C7 C 0.8121(3) 0.9660(9) 0.3794(2) 0.0303(17) Uani 1 1 d . .
C8 C 0.7897(3) 0.9460(11) 0.3366(3) 0.040(2) Uani 1 1 d . .
H8 H 0.7911 1.0246 0.3154 0.048 Uiso 1 1 calc R .
C9 C 0.7660(3) 0.8166(11) 0.3243(3) 0.044(2) Uani 1 1 d . .
H9 H 0.7501 0.8048 0.2949 0.053 Uiso 1 1 calc R .
C10 C 0.7650(3) 0.7009(12) 0.3553(3) 0.046(2) Uani 1 1 d . .
H10 H 0.7492 0.6076 0.3473 0.056 Uiso 1 1 calc R .
C11 C 0.7873(3) 0.7239(10) 0.3978(3) 0.0380(19) Uani 1 1 d . .
H11 H 0.7862 0.6458 0.4192 0.046 Uiso 1 1 calc R .
C12 C 0.9060(3) 0.8078(8) 0.4583(2) 0.0268(16) Uani 1 1 d . .
C13 C 0.9145(3) 0.7399(9) 0.4194(3) 0.0326(18) Uani 1 1 d . .
H13 H 0.8904 0.7342 0.3948 0.039 Uiso 1 1 calc R .
C14 C 0.9574(3) 0.6804(10) 0.4160(3) 0.041(2) Uani 1 1 d . .
H14 H 0.9625 0.6377 0.3887 0.049 Uiso 1 1 calc R .
C15 C 0.9929(3) 0.6820(10) 0.4514(3) 0.044(2) Uani 1 1 d . .
H15 H 1.0218 0.6367 0.4491 0.053 Uiso 1 1 calc R .
C16 C 0.9857(3) 0.7505(10) 0.4901(3) 0.039(2) Uani 1 1 d . .
H16 H 1.0099 0.7537 0.5147 0.047 Uiso 1 1 calc R .
C17 C 0.9429(3) 0.8157(9) 0.4935(3) 0.0286(17) Uani 1 1 d . .
C18 C 0.9340(3) 0.9009(8) 0.5323(2) 0.0291(17) Uani 1 1 d . .
C19 C 0.9660(3) 0.9465(10) 0.5679(3) 0.0373(19) Uani 1 1 d . .
H19 H 0.9973 0.9159 0.5697 0.045 Uiso 1 1 calc R .
C20 C 0.9531(3) 1.0358(10) 0.6008(3) 0.042(2) Uani 1 1 d . .
H20 H 0.9754 1.0689 0.6248 0.051 Uiso 1 1 calc R .
C21 C 0.9079(4) 1.0768(10) 0.5988(3) 0.043(2) Uani 1 1 d . .
H21 H 0.8982 1.1359 0.6217 0.052 Uiso 1 1 calc R .
C22 C 0.8769(3) 1.0300(9) 0.5628(2) 0.0345(18) Uani 1 1 d . .
H22 H 0.8455 1.0587 0.5612 0.041 Uiso 1 1 calc R .
C23 C 0.7643(3) 1.1106(9) 0.4828(3) 0.0311(17) Uani 1 1 d . .
H23 H 0.7794 1.1820 0.4666 0.037 Uiso 1 1 calc R .
C24 C 0.7235(3) 1.1520(9) 0.4956(3) 0.0325(18) Uani 1 1 d . .
H24 H 0.7108 1.2507 0.4889 0.039 Uiso 1 1 calc R .
C25 C 0.7012(3) 1.0471(9) 0.5188(2) 0.0286(16) Uani 1 1 d . .
C26 C 0.7208(3) 0.9069(9) 0.5286(3) 0.0322(18) Uani 1 1 d . .
H26 H 0.7062 0.8344 0.5448 0.039 Uiso 1 1 calc R .
C27 C 0.7622(3) 0.8706(9) 0.5149(3) 0.0296(17) Uani 1 1 d . .
C28 C 0.7850(3) 0.7194(9) 0.5234(2) 0.0291(17) Uani 1 1 d . .
C29 C 0.7701(3) 0.6079(9) 0.5492(3) 0.0321(18) Uani 1 1 d . .
H29 H 0.7441 0.6266 0.5632 0.039 Uiso 1 1 calc R .
C30 C 0.7926(3) 0.4684(9) 0.5551(3) 0.0301(17) Uani 1 1 d . .
C31 C 0.8293(3) 0.4442(9) 0.5338(2) 0.0300(17) Uani 1 1 d . .
H31 H 0.8450 0.3488 0.5363 0.036 Uiso 1 1 calc R .
C32 C 0.8432(3) 0.5607(9) 0.5083(2) 0.0300(17) Uani 1 1 d . .
H32 H 0.8685 0.5423 0.4933 0.036 Uiso 1 1 calc R .
C33 C 0.6548(3) 1.0821(10) 0.5324(3) 0.0327(18) Uani 1 1 d . .
C34 C 0.7778(3) 0.3477(10) 0.5862(3) 0.0363(19) Uani 1 1 d D .
C35 C 0.4198(3) 0.5153(10) 0.7412(3) 0.039(2) Uani 1 1 d . .
H35 H 0.4347 0.5845 0.7243 0.047 Uiso 1 1 calc R .
C36 C 0.3791(3) 0.5551(11) 0.7522(3) 0.045(2) Uani 1 1 d . .
H36 H 0.3658 0.6516 0.7433 0.054 Uiso 1 1 calc R .
C37 C 0.3562(3) 0.4539(12) 0.7767(3) 0.045(2) Uani 1 1 d . .
H37 H 0.3270 0.4794 0.7842 0.054 Uiso 1 1 calc R .
C38 C 0.3771(3) 0.3165(11) 0.7896(3) 0.044(2) Uani 1 1 d . .
H38 H 0.3627 0.2473 0.8070 0.052 Uiso 1 1 calc R .
C39 C 0.4189(3) 0.2785(10) 0.7774(3) 0.0345(18) Uani 1 1 d . .
C40 C 0.4452(3) 0.1369(9) 0.7888(3) 0.0341(18) Uani 1 1 d . .
C41 C 0.4274(3) 0.0104(10) 0.8089(3) 0.041(2) Uani 1 1 d . .
H41 H 0.3979 0.0167 0.8176 0.049 Uiso 1 1 calc R .
C42 C 0.4526(4) -0.1224(10) 0.8161(3) 0.045(2) Uani 1 1 d . .
H42 H 0.4406 -0.2083 0.8295 0.054 Uiso 1 1 calc R .
C43 C 0.4956(4) -0.1290(10) 0.8034(3) 0.048(2) Uani 1 1 d . .
H43 H 0.5131 -0.2207 0.8081 0.057 Uiso 1 1 calc R .
C44 C 0.5139(3) -0.0038(10) 0.7838(3) 0.040(2) Uani 1 1 d . .
H44 H 0.5438 -0.0108 0.7759 0.047 Uiso 1 1 calc R .
C45 C 0.4887(3) 0.1315(9) 0.7759(2) 0.0327(18) Uani 1 1 d . .
C46 C 0.5342(3) 0.4091(8) 0.8024(2) 0.0301(18) Uani 1 1 d . .
C47 C 0.5128(3) 0.4935(9) 0.8325(3) 0.038(2) Uani 1 1 d . .
H47 H 0.4803 0.5064 0.8270 0.046 Uiso 1 1 calc R .
C48 C 0.5379(4) 0.5575(10) 0.8698(3) 0.047(2) Uani 1 1 d . .
H48 H 0.5226 0.6145 0.8895 0.056 Uiso 1 1 calc R .
C49 C 0.5855(4) 0.5396(11) 0.8790(3) 0.052(3) Uani 1 1 d . .
H49 H 0.6026 0.5865 0.9044 0.062 Uiso 1 1 calc R .
C50 C 0.6079(4) 0.4532(11) 0.8510(3) 0.051(3) Uani 1 1 d . .
H50 H 0.6403 0.4382 0.8574 0.061 Uiso 1 1 calc R .
C51 C 0.5820(3) 0.3882(8) 0.8130(3) 0.036(2) Uani 1 1 d . .
C52 C 0.6033(3) 0.2964(9) 0.7813(3) 0.0350(19) Uani 1 1 d . .
C53 C 0.6484(4) 0.2479(12) 0.7872(3) 0.052(2) Uani 1 1 d . .
H53 H 0.6693 0.2779 0.8127 0.062 Uiso 1 1 calc R .
C54 C 0.6628(4) 0.1567(13) 0.7561(4) 0.058(3) Uani 1 1 d . .
H54 H 0.6937 0.1212 0.7601 0.070 Uiso 1 1 calc R .
C55 C 0.6323(3) 0.1154(11) 0.7183(3) 0.047(2) Uani 1 1 d . .
H55 H 0.6422 0.0545 0.6960 0.057 Uiso 1 1 calc R .
C56 C 0.5881(3) 0.1644(10) 0.7145(3) 0.037(2) Uani 1 1 d . .
H56 H 0.5669 0.1348 0.6891 0.045 Uiso 1 1 calc R .
C57 C 0.5377(3) 0.6370(9) 0.7164(2) 0.0337(19) Uani 1 1 d . .
H57 H 0.5454 0.6532 0.7474 0.040 Uiso 1 1 calc R .
C58 C 0.5481(3) 0.7506(9) 0.6883(2) 0.0346(19) Uani 1 1 d . .
H58 H 0.5624 0.8429 0.6997 0.042 Uiso 1 1 calc R .
C59 C 0.5369(3) 0.7266(9) 0.6427(2) 0.0317(17) Uani 1 1 d . .
C60 C 0.5155(3) 0.5901(9) 0.6279(2) 0.0279(17) Uani 1 1 d . .
H60 H 0.5072 0.5716 0.5971 0.034 Uiso 1 1 calc R .
C61 C 0.5064(3) 0.4812(9) 0.6582(2) 0.0281(16) Uani 1 1 d . .
C62 C 0.4852(3) 0.3315(9) 0.6455(2) 0.0290(17) Uani 1 1 d . .
C63 C 0.4705(3) 0.2877(10) 0.6017(3) 0.0363(19) Uani 1 1 d . .
H63A H 0.4729 0.3574 0.5783 0.044 Uiso 1 1 calc R .
C64 C 0.4524(3) 0.1418(11) 0.5922(3) 0.038(2) Uani 1 1 d D .
C65 C 0.4495(3) 0.0447(10) 0.6275(3) 0.038(2) Uani 1 1 d . .
H65A H 0.4377 -0.0561 0.6223 0.046 Uiso 1 1 calc R .
C66 C 0.4636(3) 0.0944(9) 0.6694(3) 0.0349(19) Uani 1 1 d . .
H66 H 0.4608 0.0269 0.6931 0.042 Uiso 1 1 calc R .
C67 C 0.5485(3) 0.8478(9) 0.6113(2) 0.0313(17) Uani 1 1 d . .
Cl1 Cl 0.2500 0.7105(4) 0.7500 0.0390(7) Uani 1 2 d S .
O9 O 0.2092(3) 0.8025(9) 0.7462(2) 0.063(2) Uani 1 1 d . .
O10 O 0.2522(3) 0.6167(11) 0.7881(3) 0.083(3) Uani 1 1 d . .
O11 O 0.3719(5) 0.3254(15) 0.6657(5) 0.144(5) Uiso 1 1 d D .
N9 N 0.3415(4) 0.1032(12) 0.6446(3) 0.083(3) Uiso 1 1 d D .
C69 C 0.3517(6) 0.2626(17) 0.6357(5) 0.103(5) Uiso 1 1 d D .
H69 H 0.3426 0.3101 0.6078 0.123 Uiso 1 1 calc R .
C70 C 0.3488(5) 0.0105(16) 0.6836(4) 0.084(4) Uiso 1 1 d D .
H70A H 0.3663 -0.0809 0.6782 0.127 Uiso 1 1 calc R .
H70B H 0.3190 -0.0202 0.6912 0.127 Uiso 1 1 calc R .
H70C H 0.3660 0.0693 0.7081 0.127 Uiso 1 1 calc R .
C71 C 0.3215(4) 0.0288(15) 0.6035(4) 0.073(3) Uiso 1 1 d D .
H71A H 0.3263 -0.0820 0.6062 0.109 Uiso 1 1 calc R .
H71B H 0.3362 0.0680 0.5793 0.109 Uiso 1 1 calc R .
H71C H 0.2884 0.0503 0.5973 0.109 Uiso 1 1 calc R .
O12 O 0.8215(6) 0.627(2) 0.7339(6) 0.083(3) Uiso 0.50 1 d PD .
N10 N 0.8224(6) 0.786(2) 0.6795(6) 0.067(5) Uiso 0.50 1 d PD .
C72 C 0.7981(9) 0.681(4) 0.6971(9) 0.128(13) Uiso 0.50 1 d PD .
H72 H 0.7679 0.6494 0.6847 0.154 Uiso 0.50 1 calc PR .
C73 C 0.8687(6) 0.814(3) 0.6955(8) 0.080(7) Uiso 0.50 1 d PD .
H73A H 0.8751 0.7891 0.7271 0.120 Uiso 0.50 1 calc PR .
H73B H 0.8756 0.9217 0.6912 0.120 Uiso 0.50 1 calc PR .
H73C H 0.8878 0.7495 0.6795 0.120 Uiso 0.50 1 calc PR .
C74 C 0.8033(8) 0.884(3) 0.6447(7) 0.083(8) Uiso 0.50 1 d PD .
H74A H 0.7755 0.9324 0.6521 0.125 Uiso 0.50 1 calc PR .
H74B H 0.7952 0.8238 0.6175 0.125 Uiso 0.50 1 calc PR .
H74C H 0.8258 0.9625 0.6402 0.125 Uiso 0.50 1 calc PR .
O13 O 0.4809(3) 0.6379(8) 0.5115(2) 0.061(2) Uani 1 1 d . .
H13A H 0.4939 0.6799 0.5354 0.091 Uiso 1 1 d R .
H13B H 0.4802 0.6987 0.4893 0.091 Uiso 1 1 d R .
O14 O 0.7331(4) 0.4843(14) 0.4487(3) 0.127(5) Uani 1 1 d . .
H14A H 0.7109 0.5350 0.4570 0.191 Uiso 1 1 d R .
H14B H 0.7240 0.4435 0.4235 0.191 Uiso 1 1 d R .
O15 O 0.6107(4) 1.3655(11) 0.3589(3) 0.105(4) Uani 1 1 d . .
H15A H 0.5925 1.2940 0.3479 0.157 Uiso 1 1 d R .
H15B H 0.5964 1.4507 0.3572 0.157 Uiso 1 1 d R .
O16 O 0.7291(5) 0.2329(19) 0.6754(5) 0.161(6) Uani 1 1 d D .
H16A H 0.7056 0.2421 0.6548 0.241 Uiso 1 1 d R .
H16B H 0.7517 0.3073 0.6701 0.241 Uiso 1 1 d R .
O17 O 0.2910(5) -0.3276(15) 0.6322(4) 0.132(5) Uani 1 1 d . .
H17A H 0.2812 -0.2677 0.6505 0.198 Uiso 1 1 d R .
H17B H 0.3020 -0.4090 0.6460 0.198 Uiso 1 1 d R .
O18 O 0.5960(4) 1.3811(13) 0.4484(4) 0.116(4) Uani 1 1 d . .
H18A H 0.6199 1.4004 0.4677 0.175 Uiso 1 1 d R .
H18B H 0.5931 1.2851 0.4443 0.175 Uiso 1 1 d R .
O19 O 0.7500 0.400(3) 0.7500 0.199(11) Uiso 1 2 d S .
H19A H 0.7446 0.4591 0.7263 0.239 Uiso 1 1 d R .
O20 O 0.5915(5) 0.3229(17) 0.6080(5) 0.063(3) Uiso 0.50 1 d PD .
N11 N 0.6325(6) 0.5384(18) 0.6141(5) 0.059(3) Uiso 0.50 1 d PD .
C75 C 0.6179(7) 0.408(2) 0.6294(7) 0.063(3) Uiso 0.50 1 d PD .
H75A H 0.6291 0.3817 0.6592 0.076 Uiso 0.50 1 calc PR .
C76 C 0.6616(7) 0.664(2) 0.6297(7) 0.059(3) Uiso 0.50 1 d PD .
H76A H 0.6675 0.6634 0.6620 0.089 Uiso 0.50 1 calc PR .
H76B H 0.6464 0.7601 0.6192 0.089 Uiso 0.50 1 calc PR .
H76C H 0.6908 0.6550 0.6184 0.089 Uiso 0.50 1 calc PR .
C77 C 0.6272(11) 0.556(4) 0.5673(7) 0.097(9) Uiso 0.50 1 d PD .
H77A H 0.6079 0.4731 0.5530 0.145 Uiso 0.50 1 calc PR .
H77B H 0.6575 0.5524 0.5579 0.145 Uiso 0.50 1 calc PR .
H77C H 0.6126 0.6548 0.5589 0.145 Uiso 0.50 1 calc PR .

loop_
_atom_site_aniso_label
_atom_site_aniso_U_11
_atom_site_aniso_U_22
_atom_site_aniso_U_33
_atom_site_aniso_U_23
_atom_site_aniso_U_13
_atom_site_aniso_U_12
Ir1 0.02710(17) 0.02368(16) 0.01922(15) -0.00062(11) 0.00546(11) -0.00030(11)
Ir2 0.04012(19) 0.02173(16) 0.01755(15) 0.00277(11) 0.00675(12) -0.00183(12)
Pb1 0.0321(3) 0.0283(6) 0.0211(5) 0.0023(3) 0.0084(4) 0.0039(4)
Pb1' 0.0321(3) 0.0283(6) 0.0211(5) 0.0023(3) 0.0084(4) 0.0039(4)
O4 0.068(4) 0.034(3) 0.046(4) 0.011(3) 0.021(3) 0.009(3)
O5 0.063(4) 0.031(3) 0.025(3) -0.001(2) 0.011(3) -0.014(3)
O6 0.073(4) 0.041(3) 0.021(3) 0.004(2) 0.012(3) -0.018(3)
N1 0.031(4) 0.033(3) 0.025(3) -0.004(3) 0.005(3) 0.002(3)
N2 0.038(4) 0.022(3) 0.020(3) 0.000(3) 0.004(3) -0.002(3)
N3 0.032(4) 0.030(3) 0.028(3) 0.001(3) 0.009(3) 0.000(3)
N4 0.036(4) 0.023(3) 0.022(3) 0.002(2) 0.005(3) -0.002(3)
N5 0.043(4) 0.028(3) 0.023(3) 0.000(3) 0.007(3) -0.001(3)
N6 0.036(4) 0.027(3) 0.025(3) 0.007(3) 0.007(3) -0.001(3)
N7 0.039(4) 0.025(3) 0.019(3) 0.002(3) 0.004(3) -0.004(3)
N8 0.032(3) 0.028(3) 0.027(3) 0.000(3) 0.007(3) 0.001(3)
C1 0.032(4) 0.026(4) 0.020(4) -0.002(3) 0.004(3) 0.001(3)
C2 0.031(4) 0.029(4) 0.025(4) 0.002(3) 0.006(3) 0.000(3)
C3 0.043(5) 0.029(4) 0.036(4) -0.002(4) 0.014(4) -0.002(4)
C4 0.059(6) 0.026(4) 0.037(5) 0.011(4) 0.016(4) 0.001(4)
C5 0.046(5) 0.036(4) 0.026(4) 0.006(4) 0.004(4) 0.005(4)
C6 0.028(4) 0.034(4) 0.030(4) -0.001(3) 0.006(3) 0.003(3)
C7 0.031(4) 0.035(4) 0.026(4) 0.005(3) 0.005(3) 0.006(3)
C8 0.040(5) 0.050(5) 0.027(4) 0.000(4) -0.001(4) -0.002(4)
C9 0.040(5) 0.066(6) 0.025(4) -0.003(4) 0.001(4) -0.004(5)
C10 0.044(5) 0.057(6) 0.038(5) -0.012(4) 0.003(4) -0.012(5)
C11 0.040(5) 0.043(5) 0.031(4) -0.001(4) 0.008(4) -0.010(4)
C12 0.035(4) 0.023(4) 0.025(4) 0.004(3) 0.010(3) 0.001(3)
C13 0.036(4) 0.033(4) 0.030(4) -0.001(3) 0.008(3) 0.000(4)
C14 0.049(5) 0.034(5) 0.043(5) -0.007(4) 0.022(4) -0.003(4)
C15 0.035(5) 0.042(5) 0.061(6) -0.003(4) 0.026(4) 0.002(4)
C16 0.034(5) 0.034(5) 0.047(5) 0.001(4) 0.000(4) -0.001(4)
C17 0.025(4) 0.029(4) 0.030(4) 0.001(3) 0.003(3) -0.003(3)
C18 0.041(5) 0.023(4) 0.024(4) 0.008(3) 0.005(3) -0.003(3)
C19 0.040(5) 0.038(5) 0.032(4) 0.006(4) -0.001(4) -0.005(4)
C20 0.058(6) 0.039(5) 0.026(4) 0.003(4) -0.004(4) -0.012(4)
C21 0.072(7) 0.036(5) 0.022(4) -0.005(4) 0.007(4) -0.004(5)
C22 0.050(5) 0.031(4) 0.025(4) -0.003(3) 0.013(4) -0.002(4)
C23 0.032(4) 0.027(4) 0.033(4) 0.003(3) 0.002(3) 0.001(3)
C24 0.035(4) 0.029(4) 0.033(4) 0.000(3) 0.003(3) 0.002(4)
C25 0.030(4) 0.032(4) 0.024(4) -0.001(3) 0.006(3) 0.003(3)
C26 0.034(4) 0.033(4) 0.032(4) 0.003(3) 0.014(3) -0.003(3)
C27 0.034(4) 0.030(4) 0.027(4) 0.000(3) 0.011(3) 0.003(3)
C28 0.032(4) 0.028(4) 0.028(4) 0.001(3) 0.008(3) 0.000(3)
C29 0.034(4) 0.032(4) 0.033(4) 0.001(3) 0.014(3) 0.001(3)
C30 0.033(4) 0.028(4) 0.030(4) 0.001(3) 0.007(3) -0.002(3)
C31 0.038(4) 0.025(4) 0.027(4) 0.000(3) 0.006(3) 0.005(3)
C32 0.036(4) 0.029(4) 0.027(4) -0.003(3) 0.008(3) -0.001(3)
C33 0.023(4) 0.039(5) 0.036(4) 0.003(4) 0.006(3) 0.005(3)
C34 0.040(5) 0.036(5) 0.035(4) 0.002(4) 0.011(4) 0.005(4)
C35 0.056(6) 0.033(4) 0.029(4) 0.003(4) 0.011(4) 0.008(4)
C36 0.051(6) 0.039(5) 0.046(5) -0.001(4) 0.009(4) 0.007(4)
C37 0.046(5) 0.058(6) 0.035(5) 0.000(4) 0.014(4) 0.011(5)
C38 0.047(5) 0.054(6) 0.031(4) 0.004(4) 0.010(4) -0.001(4)
C39 0.038(5) 0.039(5) 0.026(4) 0.001(3) 0.004(3) -0.008(4)
C40 0.049(5) 0.029(4) 0.026(4) -0.002(3) 0.010(4) -0.006(4)
C41 0.056(6) 0.036(5) 0.036(5) 0.000(4) 0.023(4) -0.012(4)
C42 0.069(7) 0.029(5) 0.040(5) 0.010(4) 0.017(5) -0.009(4)
C43 0.088(8) 0.024(4) 0.035(5) 0.010(4) 0.022(5) 0.004(5)
C44 0.060(6) 0.032(4) 0.031(4) 0.003(4) 0.019(4) 0.007(4)
C45 0.052(5) 0.025(4) 0.021(4) 0.004(3) 0.006(3) -0.006(4)
C46 0.055(5) 0.018(4) 0.018(4) 0.008(3) 0.005(3) 0.004(3)
C47 0.062(6) 0.025(4) 0.028(4) 0.004(3) 0.010(4) -0.005(4)
C48 0.091(8) 0.029(4) 0.021(4) 0.003(3) 0.009(5) 0.000(5)
C49 0.090(8) 0.037(5) 0.023(4) -0.004(4) -0.007(5) 0.001(5)
C50 0.065(7) 0.043(5) 0.038(5) -0.001(4) -0.014(5) 0.008(5)
C51 0.058(6) 0.019(4) 0.030(4) 0.003(3) 0.004(4) -0.001(4)
C52 0.042(5) 0.032(4) 0.028(4) 0.006(3) 0.000(4) 0.000(4)
C53 0.058(6) 0.047(6) 0.048(6) -0.005(5) 0.002(5) 0.004(5)
C54 0.039(6) 0.058(6) 0.076(8) 0.002(6) 0.007(5) 0.003(5)
C55 0.042(5) 0.047(5) 0.054(6) -0.008(5) 0.011(4) 0.007(4)
C56 0.053(5) 0.036(4) 0.025(4) 0.002(4) 0.014(4) -0.009(4)
C57 0.057(5) 0.025(4) 0.019(4) 0.003(3) 0.004(4) -0.007(4)
C58 0.052(5) 0.030(4) 0.021(4) 0.003(3) 0.003(3) -0.009(4)
C59 0.042(5) 0.032(4) 0.023(4) 0.002(3) 0.010(3) -0.002(4)
C60 0.036(4) 0.032(4) 0.016(3) 0.002(3) 0.006(3) -0.001(3)
C61 0.036(4) 0.032(4) 0.016(3) 0.000(3) 0.005(3) -0.001(3)
C62 0.034(4) 0.033(4) 0.023(4) -0.002(3) 0.013(3) 0.000(3)
C63 0.039(5) 0.050(5) 0.022(4) -0.009(4) 0.012(3) -0.015(4)
C64 0.026(4) 0.052(5) 0.039(5) -0.019(4) 0.014(4) -0.006(4)
C65 0.036(5) 0.031(4) 0.045(5) -0.010(4) 0.000(4) 0.003(4)
C66 0.036(5) 0.029(4) 0.039(5) -0.002(4) 0.004(4) -0.001(3)
C67 0.038(4) 0.037(4) 0.020(4) 0.005(3) 0.007(3) -0.003(4)
Cl1 0.0380(16) 0.0455(16) 0.0328(14) 0.000 0.0034(12) 0.000
O9 0.058(4) 0.074(5) 0.063(5) 0.028(4) 0.023(4) 0.027(4)
O10 0.068(5) 0.102(7) 0.081(6) 0.058(5) 0.022(4) 0.021(5)
O13 0.084(5) 0.051(4) 0.042(4) 0.002(3) -0.007(4) -0.015(4)
O14 0.157(11) 0.128(9) 0.084(7) 0.038(7) -0.019(7) -0.090(9)
O15 0.144(10) 0.072(6) 0.089(7) 0.000(5) -0.008(7) 0.012(6)
O16 0.125(10) 0.209(15) 0.155(12) 0.090(12) 0.047(9) -0.008(10)
O17 0.149(11) 0.125(10) 0.126(10) -0.027(8) 0.034(8) -0.051(9)
O18 0.085(7) 0.140(9) 0.122(9) 0.084(8) 0.009(6) -0.015(6)

loop_
_atom_type_symbol
_atom_type_description
_atom_type_scat_dispersion_real
_atom_type_scat_dispersion_imag
_atom_type_scat_source
C C 0.0033 0.0016 'International Tables Vol C Tables 4.2.6.8 and 6.1.1.4'
H H 0.0000 0.0000 'International Tables Vol C Tables 4.2.6.8 and 6.1.1.4'
N N 0.0061 0.0033 'International Tables Vol C Tables 4.2.6.8 and 6.1.1.4'
O O 0.0106 0.0060 'International Tables Vol C Tables 4.2.6.8 and 6.1.1.4'
Ir Ir -1.4442 7.9887 'International Tables Vol C Tables 4.2.6.8 and 6.1.1.4'
Pb Pb -3.3944 10.1111 'International Tables Vol C Tables 4.2.6.8 and 6.1.1.4'
Cl Cl 0.1484 0.1585 'International Tables Vol C Tables 4.2.6.8 and 6.1.1.4'

loop_
_geom_angle_atom_site_label_1
_geom_angle_atom_site_label_2
_geom_angle_atom_site_label_3
_geom_angle
_geom_angle_site_symmetry_1
_geom_angle_site_symmetry_3
C1 Ir1 C12 86.9(3) . .
C1 Ir1 N1 80.2(3) . .
C12 Ir1 N1 94.6(3) . .
C1 Ir1 N2 94.2(3) . .
C12 Ir1 N2 80.2(3) . .
N1 Ir1 N2 172.6(3) . .
C1 Ir1 N4 174.3(3) . .
C12 Ir1 N4 98.5(3) . .
N1 Ir1 N4 97.4(3) . .
N2 Ir1 N4 88.6(2) . .
C1 Ir1 N3 98.2(3) . .
C12 Ir1 N3 174.2(3) . .
N1 Ir1 N3 89.1(2) . .
N2 Ir1 N3 96.5(2) . .
N4 Ir1 N3 76.4(2) . .
C45 Ir2 C46 89.4(3) . .
C45 Ir2 N6 94.6(3) . .
C46 Ir2 N6 80.0(3) . .
C45 Ir2 N5 80.1(3) . .
C46 Ir2 N5 92.2(3) . .
N6 Ir2 N5 170.7(2) . .
C45 Ir2 N8 95.9(3) . .
C46 Ir2 N8 173.6(3) . .
N6 Ir2 N8 95.8(2) . .
N5 Ir2 N8 92.4(2) . .
C45 Ir2 N7 172.1(3) . .
C46 Ir2 N7 98.4(3) . .
N6 Ir2 N7 88.4(2) . .
N5 Ir2 N7 97.9(3) . .
N8 Ir2 N7 76.5(2) . .
O1 Pb1 O7 96.8(3) . 3_666
O1 Pb1 O5 79.2(3) . .
O7 Pb1 O5 128.0(3) 3_666 .
O1 Pb1 O6 85.9(3) . .
O7 Pb1 O6 78.2(3) 3_666 .
O5 Pb1 O6 49.90(17) . .
O1 Pb1 O20 84.4(4) . 1_565
O7 Pb1 O20 156.4(4) 3_666 1_565
O5 Pb1 O20 75.5(3) . 1_565
O6 Pb1 O20 125.4(4) . 1_565
O1 Pb1 O2 45.9(3) . .
O7 Pb1 O2 90.0(3) 3_666 .
O5 Pb1 O2 118.4(3) . .
O6 Pb1 O2 128.8(3) . .
O20 Pb1 O2 73.8(4) 1_565 .
C33 O1 Pb1 97.5(6) . .
C33 O2 Pb1 87.0(7) . .
O1' Pb1' O6 85.2(4) . .
O1' Pb1' O7' 86.2(5) . 3_666
O6 Pb1' O7' 73.5(3) . 3_666
O1' Pb1' O2' 52.6(5) . .
O6 Pb1' O2' 137.3(4) . .
O7' Pb1' O2' 95.0(5) 3_666 .
O1' Pb1' O5 84.4(4) . .
O6 Pb1' O5 50.25(18) . .
O7' Pb1' O5 123.5(3) 3_666 .
O2' Pb1' O5 120.9(4) . .
C33 O1' Pb1' 102.0(8) . .
C33 O2' Pb1' 85.6(8) . .
C67 O5 Pb1 94.1(4) . .
C67 O5 Pb1' 84.1(4) . .
Pb1 O5 Pb1' 10.11(4) . .
C67 O6 Pb1' 102.2(5) . .
C67 O6 Pb1 92.4(5) . .
Pb1' O6 Pb1 9.77(5) . .
C68 O7 Pb1 124.1(8) . 3_666
O8 C68 O7 123.3(12) . .
O8 C68 C64 123.4(11) . .
O7 C68 C64 113.2(9) . .
C68' O7' Pb1' 102.8(10) . 3_666
O8' C68' O7' 123.8(15) . .
O8' C68' C64 124.0(14) . .
O7' C68' C64 112.2(12) . .
C11 N1 C7 119.2(7) . .
C11 N1 Ir1 124.4(6) . .
C7 N1 Ir1 116.3(5) . .
C22 N2 C18 118.8(7) . .
C22 N2 Ir1 124.9(6) . .
C18 N2 Ir1 116.0(5) . .
C27 N3 C23 119.1(7) . .
C27 N3 Ir1 116.0(5) . .
C23 N3 Ir1 124.9(5) . .
C32 N4 C28 117.9(6) . .
C32 N4 Ir1 126.3(5) . .
C28 N4 Ir1 115.7(5) . .
C39 N5 C35 119.0(7) . .
C39 N5 Ir2 116.1(5) . .
C35 N5 Ir2 124.7(6) . .
C52 N6 C56 118.4(7) . .
C52 N6 Ir2 116.7(5) . .
C56 N6 Ir2 124.7(6) . .
C57 N7 C61 119.2(6) . .
C57 N7 Ir2 124.9(5) . .
C61 N7 Ir2 115.7(5) . .
C62 N8 C66 118.4(7) . .
C62 N8 Ir2 116.3(5) . .
C66 N8 Ir2 125.3(5) . .
C6 C1 C2 116.5(7) . .
C6 C1 Ir1 115.1(5) . .
C2 C1 Ir1 128.4(5) . .
C3 C2 C1 120.7(7) . .
C2 C3 C4 121.7(8) . .
C5 C4 C3 119.8(8) . .
C4 C5 C6 119.4(7) . .
C5 C6 C1 121.8(7) . .
C5 C6 C7 123.4(7) . .
C1 C6 C7 114.7(7) . .
N1 C7 C8 119.9(8) . .
N1 C7 C6 113.5(7) . .
C8 C7 C6 126.5(7) . .
C9 C8 C7 121.1(8) . .
C8 C9 C10 119.0(8) . .
C11 C10 C9 118.8(9) . .
N1 C11 C10 121.9(8) . .
C13 C12 C17 117.2(7) . .
C13 C12 Ir1 128.3(6) . .
C17 C12 Ir1 114.5(5) . .
C14 C13 C12 121.1(8) . .
C15 C14 C13 121.4(8) . .
C16 C15 C14 118.6(8) . .
C15 C16 C17 120.4(8) . .
C16 C17 C12 121.1(7) . .
C16 C17 C18 123.3(7) . .
C12 C17 C18 115.6(7) . .
N2 C18 C19 119.6(7) . .
N2 C18 C17 113.4(7) . .
C19 C18 C17 126.9(8) . .
C20 C19 C18 120.5(8) . .
C21 C20 C19 119.9(8) . .
C20 C21 C22 118.2(8) . .
N2 C22 C21 123.0(8) . .
N3 C23 C24 122.2(8) . .
C23 C24 C25 118.8(8) . .
C26 C25 C24 119.2(7) . .
C26 C25 C33 119.0(7) . .
C24 C25 C33 121.8(7) . .
C25 C26 C27 119.9(7) . .
N3 C27 C26 120.9(7) . .
N3 C27 C28 116.2(7) . .
C26 C27 C28 122.9(7) . .
N4 C28 C29 121.0(7) . .
N4 C28 C27 115.3(7) . .
C29 C28 C27 123.7(7) . .
C28 C29 C30 120.6(7) . .
C31 C30 C29 118.1(7) . .
C31 C30 C34 121.2(7) . .
C29 C30 C34 120.6(7) . .
C30 C31 C32 119.1(7) . .
N4 C32 C31 123.1(7) . .
O2 C33 O1 114.9(10) . .
O2 C33 O1' 126.3(10) . .
O1 C33 O1' 34.1(6) . .
O2 C33 O2' 28.1(7) . .
O1 C33 O2' 122.7(10) . .
O1' C33 O2' 115.4(10) . .
O2 C33 C25 117.8(9) . .
O1 C33 C25 120.9(8) . .
O1' C33 C25 115.2(9) . .
O2' C33 C25 116.4(9) . .
O4 C34 O3' 130.1(10) . .
O4 C34 O3 123.6(9) . .
O3' C34 O3 27.8(9) . .
O4 C34 C30 119.9(7) . .
O3' C34 C30 106.5(9) . .
O3 C34 C30 115.8(9) . .
C36 C35 N5 122.3(8) . .
C35 C36 C37 119.8(9) . .
C38 C37 C36 118.2(9) . .
C37 C38 C39 120.5(9) . .
N5 C39 C38 120.2(8) . .
N5 C39 C40 113.2(7) . .
C38 C39 C40 126.6(8) . .
C45 C40 C41 121.3(8) . .
C45 C40 C39 115.6(7) . .
C41 C40 C39 123.0(8) . .
C42 C41 C40 120.2(9) . .
C41 C42 C43 119.0(8) . .
C42 C43 C44 121.5(9) . .
C43 C44 C45 120.4(9) . .
C44 C45 C40 117.6(7) . .
C44 C45 Ir2 127.4(7) . .
C40 C45 Ir2 114.8(6) . .
C51 C46 C47 117.1(7) . .
C51 C46 Ir2 114.5(6) . .
C47 C46 Ir2 128.4(7) . .
C48 C47 C46 121.4(9) . .
C47 C48 C49 120.7(9) . .
C50 C49 C48 119.9(9) . .
C49 C50 C51 119.0(10) . .
C46 C51 C50 121.9(8) . .
C46 C51 C52 115.7(7) . .
C50 C51 C52 122.3(9) . .
N6 C52 C53 121.3(8) . .
N6 C52 C51 112.9(7) . .
C53 C52 C51 125.7(8) . .
C54 C53 C52 119.3(9) . .
C53 C54 C55 120.2(10) . .
C56 C55 C54 118.1(9) . .
C55 C56 N6 122.7(8) . .
N7 C57 C58 123.2(7) . .
C57 C58 C59 118.4(7) . .
C60 C59 C58 118.4(7) . .
C60 C59 C67 122.1(7) . .
C58 C59 C67 119.5(7) . .
C61 C60 C59 119.8(7) . .
N7 C61 C60 120.9(7) . .
N7 C61 C62 115.5(6) . .
C60 C61 C62 123.5(6) . .
N8 C62 C63 120.9(7) . .
N8 C62 C61 115.8(6) . .
C63 C62 C61 123.3(7) . .
C64 C63 C62 120.0(8) . .
C65 C64 C63 117.7(7) . .
C65 C64 C68' 110.0(10) . .
C63 C64 C68' 131.2(10) . .
C65 C64 C68 127.1(9) . .
C63 C64 C68 115.1(9) . .
C68' C64 C68 21.2(8) . .
C66 C65 C64 119.7(8) . .
N8 C66 C65 123.3(8) . .
O5 C67 O6 123.2(7) . .
O5 C67 C59 118.7(7) . .
O6 C67 C59 118.1(7) . .
O10 Cl1 O10 109.5(9) 2_556 .
O10 Cl1 O9 108.5(4) 2_556 2_556
O10 Cl1 O9 109.3(5) . 2_556
O10 Cl1 O9 109.3(5) 2_556 .
O10 Cl1 O9 108.5(4) . .
O9 Cl1 O9 111.8(7) 2_556 .
C70 N9 C71 117.1(11) . .
C70 N9 C69 133.5(11) . .
C71 N9 C69 109.3(11) . .
O11 C69 N9 113.6(14) . .
C72 N10 C73 122.4(14) . .
C72 N10 C74 123.3(15) . .
C73 N10 C74 114.2(13) . .
O12 C72 N10 110.8(16) . .
C75 O20 Pb1 158.9(16) . 1_545
C75 N11 C76 138.9(18) . .
C75 N11 C77 117(2) . .
C76 N11 C77 102.5(19) . .
O20 C75 N11 124(2) . .

loop_
_geom_bond_atom_site_label_1
_geom_bond_atom_site_label_2
_geom_bond_distance
_geom_bond_site_symmetry_2
Ir1 C1 2.002(7) .
Ir1 C12 2.015(8) .
Ir1 N1 2.048(6) .
Ir1 N2 2.050(6) .
Ir1 N4 2.150(6) .
Ir1 N3 2.152(6) .
Ir2 C45 2.009(8) .
Ir2 C46 2.012(8) .
Ir2 N6 2.052(7) .
Ir2 N5 2.053(7) .
Ir2 N8 2.133(6) .
Ir2 N7 2.142(6) .
Pb1 O1 2.476(9) .
Pb1 O7 2.521(9) 3_666
Pb1 O5 2.606(5) .
Pb1 O6 2.637(6) .
Pb1 O20 2.684(15) 1_565
Pb1 O2 2.703(11) .
O1 C33 1.218(12) .
O2 C33 1.192(13) .
O3 C34 1.307(12) .
Pb1' O1' 2.364(13) .
Pb1' O6 2.378(6) .
Pb1' O7' 2.389(14) 3_666
Pb1' O2' 2.696(15) .
Pb1' O5 2.765(5) .
O1' C33 1.305(16) .
O2' C33 1.368(17) .
O3' C34 1.244(14) .
O4 C34 1.190(10) .
O5 C67 1.253(10) .
O6 C67 1.262(9) .
O7 C68 1.270(13) .
O7 Pb1 2.521(9) 3_666
O8 C68 1.229(13) .
C68 C64 1.552(12) .
O7' C68' 1.253(15) .
O7' Pb1' 2.389(14) 3_666
O8' C68' 1.242(16) .
C68' C64 1.463(14) .
N1 C11 1.347(11) .
N1 C7 1.362(10) .
N2 C22 1.347(10) .
N2 C18 1.372(10) .
N3 C27 1.343(10) .
N3 C23 1.351(10) .
N4 C32 1.332(10) .
N4 C28 1.361(10) .
N5 C39 1.362(11) .
N5 C35 1.365(11) .
N6 C52 1.354(10) .
N6 C56 1.361(11) .
N7 C57 1.326(10) .
N7 C61 1.360(9) .
N8 C62 1.349(10) .
N8 C66 1.351(10) .
C1 C6 1.414(11) .
C1 C2 1.423(11) .
C2 C3 1.374(11) .
C3 C4 1.386(12) .
C4 C5 1.375(12) .
C5 C6 1.408(11) .
C6 C7 1.475(11) .
C7 C8 1.382(11) .
C8 C9 1.351(13) .
C9 C10 1.391(13) .
C10 C11 1.375(12) .
C12 C13 1.389(11) .
C12 C17 1.405(11) .
C13 C14 1.384(12) .
C14 C15 1.382(13) .
C15 C16 1.376(13) .
C16 C17 1.399(12) .
C17 C18 1.463(11) .
C18 C19 1.380(11) .
C19 C20 1.376(13) .
C20 C21 1.369(14) .
C21 C22 1.376(12) .
C23 C24 1.370(12) .
C24 C25 1.387(12) .
C25 C26 1.367(11) .
C25 C33 1.524(11) .
C26 C27 1.388(11) .
C27 C28 1.485(11) .
C28 C29 1.370(11) .
C29 C30 1.385(11) .
C30 C31 1.366(11) .
C30 C34 1.531(11) .
C31 C32 1.385(11) .
C35 C36 1.341(13) .
C36 C37 1.401(13) .
C37 C38 1.378(13) .
C38 C39 1.381(13) .
C39 C40 1.472(12) .
C40 C45 1.399(12) .
C40 C41 1.408(11) .
C41 C42 1.375(13) .
C42 C43 1.385(14) .
C43 C44 1.396(12) .
C44 C45 1.397(12) .
C46 C51 1.403(13) .
C46 C47 1.407(12) .
C47 C48 1.377(12) .
C48 C49 1.392(15) .
C49 C50 1.388(14) .
C50 C51 1.405(12) .
C51 C52 1.475(12) .
C52 C53 1.378(13) .
C53 C54 1.362(15) .
C54 C55 1.392(14) .
C55 C56 1.357(13) .
C57 C58 1.379(11) .
C58 C59 1.400(11) .
C59 C60 1.390(11) .
C59 C67 1.506(11) .
C60 C61 1.385(10) .
C61 C62 1.474(11) .
C62 C63 1.397(11) .
C63 C64 1.394(12) .
C64 C65 1.389(13) .
C65 C66 1.356(12) .
Cl1 O10 1.420(7) 2_556
Cl1 O10 1.420(7) .
Cl1 O9 1.434(7) 2_556
Cl1 O9 1.434(7) .
O11 C69 1.152(14) .
N9 C70 1.431(13) .
N9 C71 1.455(13) .
N9 C69 1.460(14) .
O12 C72 1.313(17) .
N10 C72 1.330(15) .
N10 C73 1.393(15) .
N10 C74 1.411(15) .
O20 C75 1.195(16) .
O20 Pb1 2.683(15) 1_545
N11 C75 1.325(16) .
N11 C76 1.424(17) .
N11 C77 1.427(18) .
